data_9010189
loop_
_publ_author_name
'Nestola, F.'
'Rotiroti, N.'
'Bruno, M.'
'Tribaudino, M.'
'van Smaalen, S.'
'Ohashi, H.'
'Redhammer, G. J.'

_publ_section_title
;
 Low-temperature behavior of NaGaSi2O6
 Sample: T = 145 K
;
_journal_name_full 'American Mineralogist'
_journal_page_first 560
_journal_page_last 569
_journal_paper_doi 10.2138/am.2007.2304
_journal_volume 92
_journal_year 2007
_chemical_formula_structural NaGaSi2O6
_chemical_formula_sum 'Ga Na O6 Si2'
_space_group_IT_number 15
_symmetry_space_group_name_Hall '-C 2yc'
_symmetry_space_group_name_H-M 'C 1 2/c 1'
_cell_angle_alpha 90
_cell_angle_beta 107.630
_cell_angle_gamma 90
_cell_length_a 9.5453
_cell_length_b 8.6864
_cell_length_c 5.2662
_cell_formula_units_Z 4
_cell_volume 416.135
_database_code_amcsd 0004310
_diffrn_ambient_temperature 145
_exptl_crystal_density_diffrn 3.909
_cod_original_formula_sum 'Na Ga Si2 O6'
_cod_database_code 9010189
_amcsd_formula_title NaGaSi2O6

loop_
_space_group_symop_operation_xyz
x,y,z
1/2+x,1/2+y,z
x,-y,1/2+z
1/2+x,1/2-y,1/2+z
-x,y,1/2-z
1/2-x,1/2+y,1/2-z
-x,-y,-z
1/2-x,1/2-y,-z

loop_
_atom_site_label
_atom_site_fract_x
_atom_site_fract_y
_atom_site_fract_z
_atom_site_U_iso_or_equiv
Na 0.00000 0.30047 0.25000 0.00620
Ga 0.00000 0.90232 0.25000 0.00201
Si 0.29121 0.09129 0.23263 0.00206
O1 0.11187 0.07812 0.13369 0.00300
O2 0.35880 0.25936 0.30240 0.00390
O3 0.35303 0.00986 0.00795 0.00360

loop_
_cod_related_entry_id
_cod_related_entry_database
_cod_related_entry_code
1 AMCSD 0004310
